data_4079412
loop_
_publ_author_name
'Abell\'an-L\'opez, Antonio'
'Chicote, Mar\'ia-Teresa'
'Bautista, Delia'
'Vicente, Jos\'e'

_publ_section_title
;
 From ChelateC,N-Cyclopalladated Oximes toC,N,N&#x2032;-,C,N,S-,
 orC,N,C&#x2032;-Pincer Palladium(II) Complexes by Formation of Oxime
 Ether Ligands
;
_journal_issue 21
_journal_name_full Organometallics
_journal_page_first 7434
_journal_paper_doi 10.1021/om3007213
_journal_volume 31
_journal_year 2012
_chemical_formula_sum 'C19 H21 Cl N2 O5 Pd S'
_chemical_formula_weight 531.29
_chemical_name_systematic
; 
 ? 
;
_space_group_IT_number 2
_symmetry_cell_setting triclinic
_symmetry_space_group_name_Hall '-P 1'
_symmetry_space_group_name_H-M 'P -1'
_atom_sites_solution_hydrogens geom
_atom_sites_solution_primary direct
_atom_sites_solution_secondary difmap
_audit_creation_method SHELXL-97
_cell_angle_alpha 72.852(2)
_cell_angle_beta 74.904(2)
_cell_angle_gamma 77.015(2)
_cell_formula_units_Z 2
_cell_length_a 9.3813(12)
_cell_length_b 10.4728(13)
_cell_length_c 11.4417(14)
_cell_measurement_reflns_used 8340
_cell_measurement_temperature 100(2)
_cell_measurement_theta_max 28.61
_cell_measurement_theta_min 2.43
_cell_volume 1023.7(2)
_computing_cell_refinement 'Bruker SAINT'
_computing_data_collection 'Bruker SMART'
_computing_data_reduction 'Bruker SAINT'
_computing_molecular_graphics 'Bruker SHELXTL'
_computing_publication_material 'Bruker SHELXTL'
_computing_structure_refinement 'SHELXL-97 (Sheldrick, 1997)'
_computing_structure_solution 'SHELXS-97 (Sheldrick, 1990)'
_diffrn_ambient_temperature 100(2)
_diffrn_detector_area_resol_mean 8.26
_diffrn_measured_fraction_theta_full 0.994
_diffrn_measured_fraction_theta_max 0.912
_diffrn_measurement_device_type 'Bruker SMART APEX CCD'
_diffrn_measurement_method \w-scan
_diffrn_radiation_monochromator graphite
_diffrn_radiation_source 'fine-focus sealed tube'
_diffrn_radiation_type MoK\a
_diffrn_radiation_wavelength 0.71073
_diffrn_reflns_av_R_equivalents 0.0181
_diffrn_reflns_av_sigmaI/netI 0.0226
_diffrn_reflns_limit_h_max 12
_diffrn_reflns_limit_h_min -12
_diffrn_reflns_limit_k_max 14
_diffrn_reflns_limit_k_min -14
_diffrn_reflns_limit_l_max 15
_diffrn_reflns_limit_l_min -15
_diffrn_reflns_number 12457
_diffrn_reflns_theta_full 26.00
_diffrn_reflns_theta_max 28.61
_diffrn_reflns_theta_min 2.06
_exptl_absorpt_coefficient_mu 1.173
_exptl_absorpt_correction_T_max 0.9120
_exptl_absorpt_correction_T_min 0.7385
_exptl_absorpt_correction_type multi-scan
_exptl_absorpt_process_details SADABS
_exptl_crystal_colour pale-yellow
_exptl_crystal_density_diffrn 1.724
_exptl_crystal_density_method 'not measured'
_exptl_crystal_description block
_exptl_crystal_F_000 536
_exptl_crystal_size_max 0.28
_exptl_crystal_size_mid 0.10
_exptl_crystal_size_min 0.08
_refine_diff_density_max 0.628
_refine_diff_density_min -0.361
_refine_diff_density_rms 0.074
_refine_ls_extinction_method none
_refine_ls_goodness_of_fit_ref 1.088
_refine_ls_hydrogen_treatment 'rigid methyls, others riding'
_refine_ls_matrix_type full
_refine_ls_number_parameters 266
_refine_ls_number_reflns 4782
_refine_ls_number_restraints 0
_refine_ls_restrained_S_all 1.088
_refine_ls_R_factor_all 0.0248
_refine_ls_R_factor_gt 0.0232
_refine_ls_shift/su_max 0.001
_refine_ls_shift/su_mean 0.000
_refine_ls_structure_factor_coef Fsqd
_refine_ls_weighting_details 'calc w=1/[\s^2^(Fo^2^)+(0.0258P)^2^+0.6533P] where P=(Fo^2^+2Fc^2^)/3'
_refine_ls_weighting_scheme calc
_refine_ls_wR_factor_gt 0.0561
_refine_ls_wR_factor_ref 0.0570
_reflns_number_gt 4568
_reflns_number_total 4782
_reflns_threshold_expression >2sigma(I)
_cod_data_source_file om3007213_si_002.cif
_cod_data_source_block aac541s
_cod_database_code 4079412

loop_
_symmetry_equiv_pos_as_xyz
'x, y, z'
'-x, -y, -z'

loop_
_atom_site_label
_atom_site_type_symbol
_atom_site_fract_x
_atom_site_fract_y
_atom_site_fract_z
_atom_site_U_iso_or_equiv
_atom_site_adp_type
_atom_site_occupancy
_atom_site_symmetry_multiplicity
_atom_site_calc_flag
_atom_site_refinement_flags
Pd1 Pd 0.363755(15) 0.643755(13) 0.478458(12) 0.01595(5) Uani 1 1 d .
S1 S 0.37717(5) 0.72716(5) 0.64951(4) 0.02010(10) Uani 1 1 d .
N1 N 0.48894(17) 0.78523(15) 0.37656(14) 0.0174(3) Uani 1 1 d .
O1 O 0.52996(15) 0.87234(13) 0.43129(12) 0.0197(3) Uani 1 1 d .
C1 C 0.3744(2) 0.62592(18) 0.30587(17) 0.0178(3) Uani 1 1 d .
C2 C 0.4552(2) 0.72224(18) 0.21269(17) 0.0178(3) Uani 1 1 d .
C3 C 0.4712(2) 0.73062(19) 0.08615(18) 0.0201(4) Uani 1 1 d .
H3 H 0.5256 0.7952 0.0243 0.024 Uiso 1 1 calc R
C4 C 0.4070(2) 0.6438(2) 0.05096(18) 0.0225(4) Uani 1 1 d .
H4 H 0.4182 0.6486 -0.0351 0.027 Uiso 1 1 calc R
C5 C 0.3271(2) 0.55068(19) 0.14125(19) 0.0228(4) Uani 1 1 d .
H5 H 0.2833 0.4919 0.1167 0.027 Uiso 1 1 calc R
C6 C 0.3102(2) 0.54208(19) 0.26820(18) 0.0205(4) Uani 1 1 d .
H6 H 0.2541 0.4782 0.3291 0.025 Uiso 1 1 calc R
C7 C 0.51714(19) 0.81311(18) 0.25621(17) 0.0169(3) Uani 1 1 d .
C8 C 0.5997(2) 0.92433(19) 0.17445(17) 0.0209(4) Uani 1 1 d .
H8A H 0.5349 1.0117 0.1755 0.031 Uiso 1 1 calc R
H8B H 0.6296 0.9137 0.0887 0.031 Uiso 1 1 calc R
H8C H 0.6890 0.9208 0.2054 0.031 Uiso 1 1 calc R
C9 C 0.5394(2) 0.80582(19) 0.55725(17) 0.0203(4) Uani 1 1 d .
H9A H 0.5525 0.8724 0.5981 0.024 Uiso 1 1 calc R
H9B H 0.6295 0.7352 0.5575 0.024 Uiso 1 1 calc R
C10 C 0.2302(2) 0.8736(2) 0.6403(2) 0.0265(4) Uani 1 1 d .
H10A H 0.2457 0.9339 0.6854 0.040 Uiso 1 1 calc R
H10B H 0.1329 0.8439 0.6781 0.040 Uiso 1 1 calc R
H10C H 0.2326 0.9220 0.5525 0.040 Uiso 1 1 calc R
C11 C 0.2412(2) 0.50473(19) 0.56946(17) 0.0190(4) Uani 1 1 d .
N2 N 0.16998(17) 0.42347(15) 0.63164(14) 0.0181(3) Uani 1 1 d .
C12 C 0.0883(2) 0.33005(18) 0.72467(18) 0.0197(4) Uani 1 1 d .
C13 C 0.0752(2) 0.3318(2) 0.84868(19) 0.0227(4) Uani 1 1 d .
C14 C -0.0050(2) 0.2382(2) 0.9400(2) 0.0301(5) Uani 1 1 d .
H14 H -0.0160 0.2347 1.0258 0.036 Uiso 1 1 calc R
C15 C -0.0688(2) 0.1502(2) 0.9074(2) 0.0346(5) Uani 1 1 d .
H15 H -0.1241 0.0878 0.9712 0.042 Uiso 1 1 calc R
C16 C -0.0538(2) 0.1515(2) 0.7840(2) 0.0315(5) Uani 1 1 d .
H16 H -0.0985 0.0899 0.7641 0.038 Uiso 1 1 calc R
C17 C 0.0262(2) 0.24186(19) 0.6879(2) 0.0228(4) Uani 1 1 d .
C18 C 0.0439(2) 0.2437(2) 0.5542(2) 0.0295(5) Uani 1 1 d .
H18A H 0.1411 0.1918 0.5258 0.044 Uiso 1 1 calc R
H18B H 0.0382 0.3374 0.5033 0.044 Uiso 1 1 calc R
H18C H -0.0361 0.2032 0.5454 0.044 Uiso 1 1 calc R
C19 C 0.1433(2) 0.4312(2) 0.88046(19) 0.0260(4) Uani 1 1 d .
H19A H 0.0915 0.5231 0.8510 0.039 Uiso 1 1 calc R
H19B H 0.2495 0.4251 0.8398 0.039 Uiso 1 1 calc R
H19C H 0.1332 0.4100 0.9713 0.039 Uiso 1 1 calc R
Cl1 Cl 0.77693(5) 0.83637(4) 0.77254(4) 0.01911(9) Uani 1 1 d .
O2 O 0.64665(16) 0.77729(15) 0.78684(14) 0.0269(3) Uani 1 1 d .
O3 O 0.75947(18) 0.89121(16) 0.87783(13) 0.0307(3) Uani 1 1 d .
O4 O 0.79174(19) 0.94358(15) 0.65915(13) 0.0319(3) Uani 1 1 d .
O5 O 0.90753(18) 0.73375(17) 0.76694(16) 0.0390(4) Uani 1 1 d .

loop_
_atom_site_aniso_label
_atom_site_aniso_U_11
_atom_site_aniso_U_22
_atom_site_aniso_U_33
_atom_site_aniso_U_23
_atom_site_aniso_U_13
_atom_site_aniso_U_12
Pd1 0.01796(8) 0.01361(7) 0.01605(8) -0.00200(5) -0.00367(5) -0.00421(5)
S1 0.0243(2) 0.0192(2) 0.0171(2) -0.00230(17) -0.00524(17) -0.00614(18)
N1 0.0193(7) 0.0151(7) 0.0197(8) -0.0046(6) -0.0058(6) -0.0043(6)
O1 0.0265(7) 0.0168(6) 0.0186(6) -0.0037(5) -0.0067(5) -0.0078(5)
C1 0.0171(8) 0.0163(8) 0.0180(9) -0.0041(7) -0.0042(7) 0.0015(7)
C2 0.0164(8) 0.0165(8) 0.0203(9) -0.0055(7) -0.0044(7) -0.0005(7)
C3 0.0191(9) 0.0192(9) 0.0199(9) -0.0040(7) -0.0037(7) -0.0005(7)
C4 0.0258(10) 0.0226(9) 0.0194(9) -0.0079(7) -0.0068(7) 0.0017(8)
C5 0.0251(10) 0.0182(9) 0.0286(10) -0.0104(8) -0.0090(8) -0.0002(7)
C6 0.0220(9) 0.0139(8) 0.0246(9) -0.0041(7) -0.0055(7) -0.0009(7)
C7 0.0141(8) 0.0148(8) 0.0209(9) -0.0040(7) -0.0047(7) -0.0003(6)
C8 0.0227(9) 0.0183(9) 0.0200(9) -0.0024(7) -0.0022(7) -0.0058(7)
C9 0.0223(9) 0.0199(9) 0.0199(9) -0.0023(7) -0.0076(7) -0.0058(7)
C10 0.0254(10) 0.0248(10) 0.0296(11) -0.0105(8) -0.0038(8) -0.0020(8)
C11 0.0202(9) 0.0184(9) 0.0192(9) -0.0055(7) -0.0062(7) -0.0010(7)
N2 0.0174(7) 0.0157(7) 0.0202(8) -0.0029(6) -0.0053(6) -0.0016(6)
C12 0.0150(8) 0.0141(8) 0.0256(10) -0.0002(7) -0.0030(7) -0.0018(7)
C13 0.0163(9) 0.0202(9) 0.0265(10) -0.0018(8) -0.0053(7) 0.0027(7)
C14 0.0218(10) 0.0296(11) 0.0262(10) 0.0044(8) -0.0019(8) 0.0024(8)
C15 0.0210(10) 0.0224(10) 0.0446(13) 0.0115(9) -0.0018(9) -0.0042(8)
C16 0.0193(10) 0.0159(9) 0.0543(14) -0.0017(9) -0.0072(9) -0.0028(8)
C17 0.0153(9) 0.0149(9) 0.0366(11) -0.0046(8) -0.0067(8) 0.0001(7)
C18 0.0247(10) 0.0271(11) 0.0432(13) -0.0161(9) -0.0109(9) -0.0032(8)
C19 0.0232(10) 0.0297(11) 0.0242(10) -0.0080(8) -0.0056(8) 0.0005(8)
Cl1 0.0218(2) 0.0184(2) 0.0168(2) -0.00159(16) -0.00527(16) -0.00479(16)
O2 0.0295(8) 0.0279(8) 0.0293(8) -0.0077(6) -0.0102(6) -0.0111(6)
O3 0.0411(9) 0.0382(9) 0.0201(7) -0.0088(6) -0.0051(6) -0.0207(7)
O4 0.0504(10) 0.0235(8) 0.0186(7) 0.0037(6) -0.0078(7) -0.0107(7)
O5 0.0276(8) 0.0363(9) 0.0417(10) -0.0039(7) -0.0052(7) 0.0073(7)

loop_
_atom_type_symbol
_atom_type_description
_atom_type_scat_dispersion_real
_atom_type_scat_dispersion_imag
_atom_type_scat_source
C C 0.0033 0.0016 'International Tables Vol C Tables 4.2.6.8 and 6.1.1.4'
H H 0.0000 0.0000 'International Tables Vol C Tables 4.2.6.8 and 6.1.1.4'
N N 0.0061 0.0033 'International Tables Vol C Tables 4.2.6.8 and 6.1.1.4'
O O 0.0106 0.0060 'International Tables Vol C Tables 4.2.6.8 and 6.1.1.4'
S S 0.1246 0.1234 'International Tables Vol C Tables 4.2.6.8 and 6.1.1.4'
Cl Cl 0.1484 0.1585 'International Tables Vol C Tables 4.2.6.8 and 6.1.1.4'
Pd Pd -0.9988 1.0072 'International Tables Vol C Tables 4.2.6.8 and 6.1.1.4'

loop_
_geom_angle_atom_site_label_1
_geom_angle_atom_site_label_2
_geom_angle_atom_site_label_3
_geom_angle
C11 Pd1 N1 177.04(7)
C11 Pd1 C1 96.99(8)
N1 Pd1 C1 80.05(7)
C11 Pd1 S1 99.48(5)
N1 Pd1 S1 83.45(5)
C1 Pd1 S1 162.92(5)
C10 S1 C9 100.81(9)
C10 S1 Pd1 101.68(7)
C9 S1 Pd1 91.46(6)
C7 N1 O1 117.02(15)
C7 N1 Pd1 120.64(12)
O1 N1 Pd1 121.62(11)
N1 O1 C9 109.72(13)
C6 C1 C2 118.54(17)
C6 C1 Pd1 130.10(14)
C2 C1 Pd1 111.26(13)
C3 C2 C1 120.63(17)
C3 C2 C7 122.37(17)
C1 C2 C7 116.99(16)
C4 C3 C2 119.60(18)
C5 C4 C3 120.01(18)
C4 C5 C6 120.68(18)
C1 C6 C5 120.53(18)
N1 C7 C2 110.90(16)
N1 C7 C8 123.46(16)
C2 C7 C8 125.63(16)
O1 C9 S1 114.39(12)
N2 C11 Pd1 174.88(16)
C11 N2 C12 170.19(18)
C13 C12 C17 124.51(18)
C13 C12 N2 116.91(17)
C17 C12 N2 118.58(17)
C14 C13 C12 116.39(19)
C14 C13 C19 122.30(19)
C12 C13 C19 121.30(17)
C15 C14 C13 120.8(2)
C16 C15 C14 121.2(2)
C15 C16 C17 121.0(2)
C16 C17 C12 116.1(2)
C16 C17 C18 121.47(19)
C12 C17 C18 122.42(18)
O5 Cl1 O3 109.85(10)
O5 Cl1 O2 109.31(10)
O3 Cl1 O2 109.00(9)
O5 Cl1 O4 109.84(10)
O3 Cl1 O4 109.30(9)
O2 Cl1 O4 109.52(9)

loop_
_geom_bond_atom_site_label_1
_geom_bond_atom_site_label_2
_geom_bond_distance
Pd1 C11 1.9391(19)
Pd1 N1 1.9960(15)
Pd1 C1 2.0127(18)
Pd1 S1 2.4072(5)
S1 C10 1.815(2)
S1 C9 1.8227(19)
N1 C7 1.288(2)
N1 O1 1.4116(19)
O1 C9 1.420(2)
C1 C6 1.384(3)
C1 C2 1.420(3)
C2 C3 1.394(3)
C2 C7 1.473(2)
C3 C4 1.392(3)
C4 C5 1.383(3)
C5 C6 1.397(3)
C7 C8 1.489(2)
C11 N2 1.152(2)
N2 C12 1.406(2)
C12 C13 1.397(3)
C12 C17 1.403(3)
C13 C14 1.392(3)
C13 C19 1.505(3)
C14 C15 1.384(3)
C15 C16 1.378(4)
C16 C17 1.394(3)
C17 C18 1.490(3)
Cl1 O5 1.4382(16)
Cl1 O3 1.4391(14)
Cl1 O2 1.4419(14)
Cl1 O4 1.4424(14)

loop_
_geom_hbond_atom_site_label_D
_geom_hbond_atom_site_label_H
_geom_hbond_atom_site_label_A
_geom_hbond_distance_DH
_geom_hbond_distance_HA
_geom_hbond_distance_DA
_geom_hbond_angle_DHA
_geom_hbond_site_symmetry_A
C3 H3 O3 0.95 2.59 3.485(2) 156.8 1_554
C8 H8B O3 0.98 2.46 3.420(2) 167.3 1_554
C8 H8A O2 0.98 2.54 3.513(2) 171.3 2_676
C10 H10C O4 0.98 2.46 3.431(3) 173.2 2_676
C10 H10B O5 0.98 2.47 3.444(3) 170.9 1_455
C19 H19A O5 0.98 2.58 3.541(3) 165.7 1_455
